data_4112538
loop_
_publ_author_name
'James W. Raebiger'
'Alex Miedaner'
'Calvin J. Curtis'
'Susie M. Miller'
'Oren P. Anderson'
'Daniel L. DuBois'

_publ_section_title
;
 Using Ligand Bite Angles To Control the Hydricity of Palladium
 Diphosphine Complexes
;
_journal_name_full 'Journal of the American Chemical Society'
_journal_page_first 5502
_journal_page_last 5514
_journal_paper_doi 10.1021/ja0395240
_journal_volume 126
_journal_year 2004
_chemical_formula_sum 'C32 H56 P4 Pd'
_chemical_formula_weight 671.05
_chemical_name_systematic
; 
 ? 
;
_space_group_IT_number 2
_symmetry_cell_setting triclinic
_symmetry_space_group_name_Hall '-P 1'
_symmetry_space_group_name_H-M 'P -1'
_atom_sites_solution_hydrogens geom
_atom_sites_solution_primary direct
_atom_sites_solution_secondary difmap
_audit_creation_method SHELXL-97
_cell_angle_alpha 80.890(9)
_cell_angle_beta 79.214(9)
_cell_angle_gamma 66.363(8)
_cell_formula_units_Z 2
_cell_length_a 10.035(5)
_cell_length_b 10.316(5)
_cell_length_c 18.247(9)
_cell_measurement_reflns_used 968
_cell_measurement_temperature 173(2)
_cell_measurement_theta_max 23.23
_cell_measurement_theta_min 3.77
_cell_volume 1692.6(14)
_computing_cell_refinement 'Bruker SMART'
_computing_data_collection 'Bruker SMART'
_computing_data_reduction 'Bruker SAINT'
_computing_molecular_graphics 'Bruker SHELXTL'
_computing_publication_material 'Bruker SHELXTL'
_computing_structure_refinement 'SHELXL-97 (Sheldrick, 1997)'
_computing_structure_solution 'SHELXS-97 (Sheldrick, 1990)'
_diffrn_ambient_temperature 173(2)
_diffrn_measured_fraction_theta_full 0.983
_diffrn_measured_fraction_theta_max 0.983
_diffrn_measurement_device_type 'CCD area detector'
_diffrn_measurement_method 'phi and omega scans'
_diffrn_radiation_monochromator graphite
_diffrn_radiation_source 'fine-focus sealed tube'
_diffrn_radiation_type MoK\a
_diffrn_radiation_wavelength 0.71073
_diffrn_reflns_av_R_equivalents 0.0505
_diffrn_reflns_av_sigmaI/netI 0.0684
_diffrn_reflns_limit_h_max 11
_diffrn_reflns_limit_h_min -11
_diffrn_reflns_limit_k_max 11
_diffrn_reflns_limit_k_min -11
_diffrn_reflns_limit_l_max 20
_diffrn_reflns_limit_l_min -20
_diffrn_reflns_number 10659
_diffrn_reflns_theta_full 23.31
_diffrn_reflns_theta_max 23.31
_diffrn_reflns_theta_min 3.29
_exptl_absorpt_coefficient_mu 0.757
_exptl_absorpt_correction_type none
_exptl_crystal_colour clear
_exptl_crystal_density_diffrn 1.317
_exptl_crystal_density_meas 0
_exptl_crystal_description rods
_exptl_crystal_F_000 708
_exptl_crystal_size_max 0.30
_exptl_crystal_size_mid 0.25
_exptl_crystal_size_min 0.20
_refine_diff_density_max 0.997
_refine_diff_density_min -0.778
_refine_diff_density_rms 0.097
_refine_ls_extinction_coef 0.054(2)
_refine_ls_extinction_expression Fc^*^=kFc[1+0.001xFc^2^\l^3^/sin(2\q)]^-1/4^
_refine_ls_extinction_method SHELXL
_refine_ls_goodness_of_fit_ref 1.037
_refine_ls_hydrogen_treatment mixed
_refine_ls_matrix_type full
_refine_ls_number_parameters 335
_refine_ls_number_reflns 4817
_refine_ls_number_restraints 0
_refine_ls_restrained_S_all 1.037
_refine_ls_R_factor_all 0.0450
_refine_ls_R_factor_gt 0.0377
_refine_ls_shift/su_max 0.011
_refine_ls_shift/su_mean 0.001
_refine_ls_structure_factor_coef Fsqd
_refine_ls_weighting_details 'calc w=1/[\s^2^(Fo^2^)+(0.0443P)^2^+0.1283P] where P=(Fo^2^+2Fc^2^)/3'
_refine_ls_weighting_scheme calc
_refine_ls_wR_factor_gt 0.0913
_refine_ls_wR_factor_ref 0.0950
_reflns_number_gt 4211
_reflns_number_total 4817
_reflns_threshold_expression >2sigma(I)
_cod_data_source_file ja0395240si20031117_031625.cif
_cod_data_source_block Pd(depx)2
_cod_original_cell_volume 1692.6(15)
_cod_database_code 4112538

loop_
_symmetry_equiv_pos_as_xyz
'x, y, z'
'-x, -y, -z'

loop_
_atom_site_label
_atom_site_type_symbol
_atom_site_fract_x
_atom_site_fract_y
_atom_site_fract_z
_atom_site_U_iso_or_equiv
_atom_site_adp_type
_atom_site_occupancy
_atom_site_symmetry_multiplicity
_atom_site_calc_flag
_atom_site_refinement_flags
Pd1 Pd 0.57782(3) 0.72355(3) 0.241294(14) 0.01550(15) Uani 1 1 d .
P1 P 0.77336(10) 0.52430(9) 0.28297(5) 0.0189(2) Uani 1 1 d .
P2 P 0.51499(10) 0.70155(9) 0.12830(5) 0.0184(2) Uani 1 1 d .
P3 P 0.63466(10) 0.92723(9) 0.21594(5) 0.0187(2) Uani 1 1 d .
P4 P 0.38864(10) 0.74276(10) 0.34090(5) 0.0209(2) Uani 1 1 d .
C1 C 0.7577(4) 0.4652(4) 0.3853(2) 0.0259(9) Uani 1 1 d .
H1A H 0.6827 0.4226 0.3976 0.031 Uiso 1 1 calc R
H1B H 0.8527 0.3905 0.3965 0.031 Uiso 1 1 calc R
C2 C 0.7165(4) 0.5837(4) 0.4344(2) 0.0254(9) Uani 1 1 d .
C3 C 0.8263(5) 0.6049(4) 0.4602(2) 0.0342(10) Uani 1 1 d .
H3A H 0.9255 0.5434 0.4470 0.041 Uiso 1 1 calc R
C4 C 0.7965(6) 0.7126(5) 0.5046(2) 0.0432(12) Uani 1 1 d .
H4A H 0.8744 0.7254 0.5212 0.052 Uiso 1 1 calc R
C5 C 0.6532(6) 0.8012(5) 0.5245(2) 0.0456(12) Uani 1 1 d .
H5A H 0.6313 0.8761 0.5548 0.055 Uiso 1 1 calc R
C6 C 0.5408(5) 0.7805(4) 0.5002(2) 0.0363(10) Uani 1 1 d .
H6A H 0.4420 0.8415 0.5145 0.044 Uiso 1 1 calc R
C7 C 0.5691(4) 0.6735(4) 0.45578(19) 0.0249(9) Uani 1 1 d .
C8 C 0.4432(4) 0.6513(4) 0.4331(2) 0.0282(9) Uani 1 1 d .
H8A H 0.3570 0.6850 0.4721 0.034 Uiso 1 1 calc R
H8B H 0.4704 0.5481 0.4320 0.034 Uiso 1 1 calc R
C9 C 0.5577(4) 0.8170(4) 0.0462(2) 0.0231(8) Uani 1 1 d .
H9A H 0.5334 0.7937 0.0012 0.028 Uiso 1 1 calc R
H9B H 0.4937 0.9172 0.0540 0.028 Uiso 1 1 calc R
C10 C 0.7147(4) 0.8039(4) 0.03161(19) 0.0212(8) Uani 1 1 d .
C11 C 0.8167(4) 0.7060(4) -0.0164(2) 0.0287(9) Uani 1 1 d .
H11A H 0.7852 0.6483 -0.0390 0.034 Uiso 1 1 calc R
C12 C 0.9615(5) 0.6907(5) -0.0318(2) 0.0356(10) Uani 1 1 d .
H12A H 1.0289 0.6223 -0.0641 0.043 Uiso 1 1 calc R
C13 C 1.0086(5) 0.7753(5) -0.0002(2) 0.0383(11) Uani 1 1 d .
H13A H 1.1083 0.7658 -0.0107 0.046 Uiso 1 1 calc R
C14 C 0.9094(5) 0.8737(4) 0.0470(2) 0.0318(10) Uani 1 1 d .
H14A H 0.9423 0.9320 0.0683 0.038 Uiso 1 1 calc R
C15 C 0.7623(4) 0.8902(4) 0.06436(19) 0.0232(9) Uani 1 1 d .
C16 C 0.6603(4) 0.9984(4) 0.1164(2) 0.0247(9) Uani 1 1 d .
H16A H 0.5632 1.0426 0.0984 0.030 Uiso 1 1 calc R
H16B H 0.6984 1.0741 0.1139 0.030 Uiso 1 1 calc R
C17 C 0.8132(4) 0.3521(4) 0.2475(2) 0.0257(9) Uani 1 1 d .
H17A H 0.7247 0.3289 0.2629 0.031 Uiso 1 1 calc R
H17B H 0.8270 0.3661 0.1920 0.031 Uiso 1 1 calc R
C18 C 0.9449(5) 0.2219(4) 0.2711(3) 0.0445(12) Uani 1 1 d .
H18A H 0.9523 0.1395 0.2478 0.067 Uiso 1 1 calc R
H18B H 0.9318 0.2025 0.3257 0.067 Uiso 1 1 calc R
H18C H 1.0349 0.2405 0.2548 0.067 Uiso 1 1 calc R
C19 C 0.9584(4) 0.5287(4) 0.2696(2) 0.0253(9) Uani 1 1 d .
H19A H 0.9538 0.6108 0.2931 0.030 Uiso 1 1 calc R
H19B H 1.0252 0.4411 0.2952 0.030 Uiso 1 1 calc R
C20 C 1.0207(5) 0.5402(5) 0.1869(2) 0.0362(10) Uani 1 1 d .
H20A H 1.1190 0.5415 0.1824 0.054 Uiso 1 1 calc R
H20B H 0.9563 0.6281 0.1617 0.054 Uiso 1 1 calc R
H20C H 1.0266 0.4585 0.1635 0.054 Uiso 1 1 calc R
C21 C 0.3185(4) 0.7538(4) 0.1205(2) 0.0297(9) Uani 1 1 d .
H21A H 0.3091 0.7479 0.0682 0.036 Uiso 1 1 calc R
H21B H 0.2822 0.6852 0.1531 0.036 Uiso 1 1 calc R
C22 C 0.2222(4) 0.9023(4) 0.1421(2) 0.0361(10) Uani 1 1 d .
H22A H 0.1201 0.9227 0.1368 0.054 Uiso 1 1 calc R
H22B H 0.2554 0.9715 0.1092 0.054 Uiso 1 1 calc R
H22C H 0.2288 0.9088 0.1942 0.054 Uiso 1 1 calc R
C23 C 0.5917(5) 0.5338(4) 0.0823(2) 0.0292(9) Uani 1 1 d .
H23A H 0.5660 0.5558 0.0307 0.035 Uiso 1 1 calc R
H23B H 0.7001 0.4964 0.0783 0.035 Uiso 1 1 calc R
C24 C 0.5396(5) 0.4179(4) 0.1218(2) 0.0388(11) Uani 1 1 d .
H24A H 0.5856 0.3338 0.0937 0.058 Uiso 1 1 calc R
H24B H 0.4326 0.4523 0.1247 0.058 Uiso 1 1 calc R
H24C H 0.5669 0.3929 0.1725 0.058 Uiso 1 1 calc R
C25 C 0.8055(4) 0.9213(4) 0.2433(2) 0.0255(9) Uani 1 1 d .
H25A H 0.8893 0.8382 0.2233 0.031 Uiso 1 1 calc R
H25B H 0.8226 1.0080 0.2204 0.031 Uiso 1 1 calc R
C26 C 0.8001(5) 0.9112(5) 0.3282(2) 0.0402(11) Uani 1 1 d .
H26A H 0.8931 0.9077 0.3398 0.060 Uiso 1 1 calc R
H26B H 0.7846 0.8249 0.3511 0.060 Uiso 1 1 calc R
H26C H 0.7192 0.9946 0.3482 0.060 Uiso 1 1 calc R
C27 C 0.5090(4) 1.0984(4) 0.2528(2) 0.0283(9) Uani 1 1 d .
H27A H 0.4877 1.0821 0.3079 0.034 Uiso 1 1 calc R
H27B H 0.5603 1.1650 0.2422 0.034 Uiso 1 1 calc R
C28 C 0.3644(5) 1.1687(4) 0.2212(3) 0.0382(11) Uani 1 1 d .
H28A H 0.3055 1.2581 0.2437 0.057 Uiso 1 1 calc R
H28B H 0.3106 1.1053 0.2327 0.057 Uiso 1 1 calc R
H28C H 0.3835 1.1882 0.1667 0.057 Uiso 1 1 calc R
C29 C 0.2500(4) 0.6689(4) 0.3366(2) 0.0329(10) Uani 1 1 d .
H29A H 0.1833 0.6796 0.3846 0.040 Uiso 1 1 calc R
H29B H 0.1904 0.7246 0.2964 0.040 Uiso 1 1 calc R
C30 C 0.3167(5) 0.5146(5) 0.3218(3) 0.0411(11) Uani 1 1 d .
H30A H 0.2384 0.4817 0.3200 0.062 Uiso 1 1 calc R
H30B H 0.3738 0.4582 0.3621 0.062 Uiso 1 1 calc R
H30C H 0.3813 0.5034 0.2738 0.062 Uiso 1 1 calc R
C31 C 0.2687(4) 0.9235(4) 0.3664(2) 0.0328(10) Uani 1 1 d .
H31A H 0.3328 0.9685 0.3769 0.039 Uiso 1 1 calc R
H31B H 0.2239 0.9778 0.3214 0.039 Uiso 1 1 calc R
C32 C 0.1443(5) 0.9452(5) 0.4321(2) 0.0436(11) Uani 1 1 d .
H32A H 0.0921 1.0470 0.4378 0.065 Uiso 1 1 calc R
H32B H 0.1853 0.8965 0.4782 0.065 Uiso 1 1 calc R
H32C H 0.0757 0.9060 0.4224 0.065 Uiso 1 1 calc R

loop_
_atom_site_aniso_label
_atom_site_aniso_U_11
_atom_site_aniso_U_22
_atom_site_aniso_U_33
_atom_site_aniso_U_23
_atom_site_aniso_U_13
_atom_site_aniso_U_12
Pd1 0.0138(2) 0.01708(19) 0.01494(19) 0.00073(11) -0.00290(11) -0.00556(13)
P1 0.0162(5) 0.0195(5) 0.0196(5) 0.0005(4) -0.0048(4) -0.0050(4)
P2 0.0182(5) 0.0209(5) 0.0174(5) 0.0017(4) -0.0052(4) -0.0087(4)
P3 0.0201(5) 0.0177(5) 0.0188(5) -0.0007(4) -0.0029(4) -0.0080(4)
P4 0.0158(5) 0.0250(5) 0.0187(5) 0.0015(4) -0.0008(4) -0.0065(4)
C1 0.025(2) 0.026(2) 0.022(2) 0.0045(16) -0.0071(16) -0.0053(17)
C2 0.030(2) 0.028(2) 0.0167(19) 0.0063(16) -0.0093(16) -0.0096(18)
C3 0.034(2) 0.039(2) 0.027(2) 0.0059(19) -0.0160(19) -0.009(2)
C4 0.058(3) 0.052(3) 0.031(2) 0.004(2) -0.023(2) -0.029(3)
C5 0.077(4) 0.040(3) 0.024(2) -0.005(2) -0.014(2) -0.023(3)
C6 0.044(3) 0.037(2) 0.023(2) -0.0016(19) -0.0054(19) -0.010(2)
C7 0.033(2) 0.028(2) 0.0119(19) 0.0065(16) -0.0086(16) -0.0112(18)
C8 0.024(2) 0.035(2) 0.020(2) 0.0009(17) -0.0005(16) -0.0079(18)
C9 0.025(2) 0.0228(19) 0.021(2) 0.0026(16) -0.0081(16) -0.0086(17)
C10 0.024(2) 0.0238(19) 0.0147(18) 0.0053(15) -0.0024(15) -0.0102(16)
C11 0.036(2) 0.032(2) 0.020(2) -0.0031(17) 0.0008(17) -0.0167(19)
C12 0.032(2) 0.041(2) 0.026(2) -0.0034(19) 0.0019(18) -0.010(2)
C13 0.024(2) 0.058(3) 0.033(2) -0.001(2) 0.0008(19) -0.019(2)
C14 0.038(3) 0.043(2) 0.025(2) 0.0041(19) -0.0070(18) -0.028(2)
C15 0.027(2) 0.029(2) 0.0164(19) 0.0049(16) -0.0036(16) -0.0153(18)
C16 0.035(2) 0.0215(19) 0.021(2) 0.0033(16) -0.0080(17) -0.0141(17)
C17 0.022(2) 0.024(2) 0.032(2) -0.0029(17) -0.0072(17) -0.0072(17)
C18 0.035(3) 0.022(2) 0.076(3) -0.010(2) -0.018(2) -0.0032(19)
C19 0.019(2) 0.0224(19) 0.034(2) -0.0011(17) -0.0098(17) -0.0052(16)
C20 0.024(2) 0.045(3) 0.041(3) -0.004(2) 0.0042(19) -0.018(2)
C21 0.023(2) 0.045(2) 0.028(2) 0.0010(19) -0.0096(17) -0.0191(19)
C22 0.023(2) 0.041(2) 0.040(3) 0.001(2) -0.0094(19) -0.0066(19)
C23 0.038(2) 0.025(2) 0.028(2) -0.0035(17) -0.0074(18) -0.0135(18)
C24 0.057(3) 0.031(2) 0.035(2) 0.0015(19) -0.015(2) -0.022(2)
C25 0.024(2) 0.025(2) 0.031(2) -0.0008(17) -0.0051(17) -0.0133(17)
C26 0.043(3) 0.043(3) 0.039(3) 0.001(2) -0.018(2) -0.018(2)
C27 0.029(2) 0.024(2) 0.032(2) -0.0084(17) 0.0032(17) -0.0127(18)
C28 0.031(2) 0.024(2) 0.053(3) -0.006(2) 0.001(2) -0.0049(18)
C29 0.023(2) 0.048(3) 0.029(2) 0.004(2) -0.0022(17) -0.018(2)
C30 0.044(3) 0.048(3) 0.044(3) 0.000(2) -0.010(2) -0.030(2)
C31 0.029(2) 0.031(2) 0.028(2) -0.0045(18) 0.0044(18) -0.0037(19)
C32 0.032(3) 0.048(3) 0.035(2) -0.008(2) 0.007(2) -0.003(2)

loop_
_atom_type_symbol
_atom_type_description
_atom_type_scat_dispersion_real
_atom_type_scat_dispersion_imag
_atom_type_scat_source
C C 0.0033 0.0016 'International Tables Vol C Tables 4.2.6.8 and 6.1.1.4'
H H 0.0000 0.0000 'International Tables Vol C Tables 4.2.6.8 and 6.1.1.4'
P P 0.1023 0.0942 'International Tables Vol C Tables 4.2.6.8 and 6.1.1.4'
Pd Pd -0.9988 1.0072 'International Tables Vol C Tables 4.2.6.8 and 6.1.1.4'

loop_
_geom_angle_atom_site_label_1
_geom_angle_atom_site_label_2
_geom_angle_atom_site_label_3
_geom_angle
P2 Pd1 P4 112.45(5)
P2 Pd1 P1 113.74(4)
P4 Pd1 P1 102.66(5)
P2 Pd1 P3 103.73(4)
P4 Pd1 P3 112.64(4)
P1 Pd1 P3 111.94(5)
C19 P1 C17 101.41(17)
C19 P1 C1 98.99(18)
C17 P1 C1 97.94(17)
C19 P1 Pd1 119.55(13)
C17 P1 Pd1 117.92(12)
C1 P1 Pd1 117.16(12)
C21 P2 C23 99.08(18)
C21 P2 C9 97.57(17)
C23 P2 C9 97.24(18)
C21 P2 Pd1 118.52(13)
C23 P2 Pd1 123.70(13)
C9 P2 Pd1 115.73(13)
C27 P3 C25 97.70(18)
C27 P3 C16 96.79(17)
C25 P3 C16 98.28(17)
C27 P3 Pd1 121.87(13)
C25 P3 Pd1 119.31(12)
C16 P3 Pd1 117.85(12)
C31 P4 C29 100.8(2)
C31 P4 C8 101.34(18)
C29 P4 C8 97.59(18)
C31 P4 Pd1 117.02(13)
C29 P4 Pd1 119.73(14)
C8 P4 Pd1 116.89(13)
C2 C1 P1 113.5(3)
C3 C2 C7 118.6(4)
C3 C2 C1 119.0(4)
C7 C2 C1 122.4(3)
C2 C3 C4 122.0(4)
C5 C4 C3 119.4(4)
C4 C5 C6 119.6(4)
C7 C6 C5 121.6(4)
C6 C7 C2 118.8(4)
C6 C7 C8 119.8(4)
C2 C7 C8 121.4(3)
C7 C8 P4 115.0(3)
C10 C9 P2 114.6(2)
C11 C10 C15 118.6(3)
C11 C10 C9 119.7(3)
C15 C10 C9 121.6(3)
C12 C11 C10 121.8(4)
C11 C12 C13 119.8(4)
C14 C13 C12 119.4(4)
C13 C14 C15 122.0(4)
C14 C15 C10 118.3(3)
C14 C15 C16 119.5(3)
C10 C15 C16 122.2(3)
C15 C16 P3 114.8(2)
C18 C17 P1 118.8(3)
C20 C19 P1 112.2(3)
C22 C21 P2 113.9(3)
C24 C23 P2 115.2(3)
C26 C25 P3 112.6(3)
C28 C27 P3 115.2(3)
C30 C29 P4 113.2(3)
C32 C31 P4 120.3(3)

loop_
_geom_bond_atom_site_label_1
_geom_bond_atom_site_label_2
_geom_bond_distance
Pd1 P2 2.3345(14)
Pd1 P4 2.3384(13)
Pd1 P1 2.3415(12)
Pd1 P3 2.3470(14)
P1 C19 1.845(4)
P1 C17 1.853(4)
P1 C1 1.867(4)
P2 C21 1.851(4)
P2 C23 1.855(4)
P2 C9 1.857(4)
P3 C27 1.853(4)
P3 C25 1.849(4)
P3 C16 1.860(4)
P4 C31 1.846(4)
P4 C29 1.852(4)
P4 C8 1.857(4)
C1 C2 1.508(5)
C2 C3 1.380(5)
C2 C7 1.413(5)
C3 C4 1.382(6)
C4 C5 1.375(7)
C5 C6 1.388(6)
C6 C7 1.379(6)
C7 C8 1.509(5)
C9 C10 1.501(5)
C10 C11 1.397(5)
C10 C15 1.412(5)
C11 C12 1.376(6)
C12 C13 1.382(6)
C13 C14 1.382(6)
C14 C15 1.396(5)
C15 C16 1.500(5)
C17 C18 1.531(6)
C19 C20 1.527(5)
C21 C22 1.515(6)
C23 C24 1.521(6)
C25 C26 1.529(6)
C27 C28 1.517(6)
C29 C30 1.506(6)
C31 C32 1.533(5)
